data_1570034
loop_
_publ_author_name
'Barsukova, Marina'
'Sapianik, Aleksandr'
'Guillerm, Vincent'
'Shkurenko, Aleksander'
'Shaikh, Aslam C.'
'Parvatkar, Prakash'
'Bhatt, Prashant M.'
'Bonneau, Mickaele'
'Alhaji, Abdulhadi'
'Shekhah, Osama'
'Balestra, Salvador R. G.'
'Semino, Rocio'
'Maurin, Guillaume'
'Eddaoudi, Mohamed'

_publ_section_title
;
 Face-directed assembly of tailored isoreticular MOFs using centring
 structure-directing agents
;
_journal_name_full 'Nature Synthesis'
_journal_page_first 1
_journal_paper_doi 10.1038/s44160-023-00401-8
_journal_year 2023
_chemical_absolute_configuration ad
_chemical_formula_moiety 'In3 O (C24 H12 N3 O6)2 (C40 H24.8 N8 In0.2 Br0.2)0.25 (C51 H36 N4)0.67 1+, (Br 1-)'
_chemical_formula_sum 'C92 H54.4 Br1.05 In3.05 N10.67 O13'
_chemical_formula_weight 1951.30
_space_group_crystal_system cubic
_space_group_IT_number 217
_space_group_name_Hall 'I -4 2 3'
_space_group_name_H-M_alt 'I -4 3 m'
_atom_sites_solution_hydrogens geom
_atom_sites_solution_primary direct
_atom_sites_solution_secondary difmap
_audit_creation_method SHELXL-2018/3
_cell_angle_alpha 90
_cell_angle_beta 90
_cell_angle_gamma 90
_cell_formula_units_Z 24
_cell_length_a 57.3644(11)
_cell_length_b 57.3644(11)
_cell_length_c 57.3644(11)
_cell_measurement_reflns_used 9140
_cell_measurement_temperature 100.0(1)
_cell_measurement_theta_max 34.78
_cell_measurement_theta_min 2.44
_cell_volume 188768(6)
_computing_cell_refinement 'SAINT V8.38A (Bruker, 2018)'
_computing_data_collection 'APEX3 v2018.7-2 (Bruker AXS Inc., 2018)'
_computing_data_reduction 'SAINT V8.38A (Bruker, 2018)'
_computing_molecular_graphics 'DIAMOND (Crystal Impact GbR, 2009'
_computing_publication_material 'PublCIF. Westrip, S. P. (2010). J. Appl. Cryst. 43, 920-925.'
_computing_structure_refinement 'SHELXL-2018/3 (Sheldrick, 2018)'
_computing_structure_solution 'SHELXS  (Sheldrick, 2008)'
_diffrn_ambient_temperature 100.0(1)
_diffrn_detector_area_resol_mean 8.3
_diffrn_measured_fraction_theta_full 0.997
_diffrn_measured_fraction_theta_max 0.997
_diffrn_measurement_device_type 'Bruker X8 PROSPECTOR APEX2 CCD'
_diffrn_measurement_method '\f and \w scans'
_diffrn_radiation_monochromator mirrors
_diffrn_radiation_type CuK\a
_diffrn_radiation_wavelength 1.54178
_diffrn_reflns_av_R_equivalents 0.0749
_diffrn_reflns_av_unetI/netI 0.0436
_diffrn_reflns_Laue_measured_fraction_full 0.997
_diffrn_reflns_Laue_measured_fraction_max 0.997
_diffrn_reflns_limit_h_max 35
_diffrn_reflns_limit_h_min -39
_diffrn_reflns_limit_k_max 37
_diffrn_reflns_limit_k_min -40
_diffrn_reflns_limit_l_max 16
_diffrn_reflns_limit_l_min -40
_diffrn_reflns_number 62091
_diffrn_reflns_point_group_measured_fraction_full 0.997
_diffrn_reflns_point_group_measured_fraction_max 0.997
_diffrn_reflns_theta_full 33.130
_diffrn_reflns_theta_max 33.130
_diffrn_reflns_theta_min 2.178
_diffrn_source 'Incoatec I\ms'
_exptl_absorpt_coefficient_mu 2.082
_exptl_absorpt_correction_T_max 0.0928
_exptl_absorpt_correction_T_min 0.0471
_exptl_absorpt_correction_type multi-scan
_exptl_absorpt_process_details
;
SADABS-2016/2 (Bruker,2016/2) was used for absorption correction.
wR2(int) was 0.0913 before and 0.0687 after correction.
The Ratio of minimum to maximum transmission is 0.5075.
The \l/2 correction factor is Not present.
;
_exptl_crystal_colour red
_exptl_crystal_density_diffrn 0.412
_exptl_crystal_description cube
_exptl_crystal_F_000 23310
_exptl_crystal_size_max 0.070
_exptl_crystal_size_mid 0.070
_exptl_crystal_size_min 0.070
_refine_diff_density_max 0.287
_refine_diff_density_min -0.379
_refine_diff_density_rms 0.059
_refine_ls_abs_structure_details
;
 Refined as an inversion twin.
;
_refine_ls_abs_structure_Flack 0.48(3)
_refine_ls_extinction_coef .
_refine_ls_extinction_method none
_refine_ls_goodness_of_fit_ref 1.055
_refine_ls_hydrogen_treatment constr
_refine_ls_matrix_type full
_refine_ls_number_parameters 618
_refine_ls_number_reflns 6333
_refine_ls_number_restraints 716
_refine_ls_restrained_S_all 1.027
_refine_ls_R_factor_all 0.1074
_refine_ls_R_factor_gt 0.0874
_refine_ls_shift/su_max 0.000
_refine_ls_shift/su_mean 0.000
_refine_ls_structure_factor_coef Fsqd
_refine_ls_weighting_details 'w=1/[\s^2^(Fo^2^)+(0.1767P)^2^+1424.9240P] where P=(Fo^2^+2Fc^2^)/3'
_refine_ls_weighting_scheme calc
_refine_ls_wR_factor_gt 0.2365
_refine_ls_wR_factor_ref 0.2677
_reflns_Friedel_coverage 0.896
_reflns_Friedel_fraction_full 0.996
_reflns_Friedel_fraction_max 0.996
_reflns_number_gt 5169
_reflns_number_total 6333
_reflns_threshold_expression 'I > 2\s(I)'
_cod_data_source_file 44160_2023_401_MOESM14_ESM.cif
_cod_data_source_block In-sod-ZMOF-327
_cod_original_cell_volume 188768(11)
_cod_original_formula_sum 'C92 H54.40 Br1.05 In3.05 N10.67 O13'
_cod_database_code 1570034
_shelx_shelxl_version_number 2018/3
_shelx_space_group_comment
;
The symmetry employed for this shelxl refinement is uniquely defined
by the following loop, which should always be used as a source of
symmetry information in preference to the above space-group names.
They are only intended as comments.
;
_shelx_estimated_absorpt_t_min 0.868
_shelx_estimated_absorpt_t_max 0.868
_platon_squeeze_void_probe_radius 1.20

loop_
_space_group_symop_operation_xyz
'x, y, z'
'y, -x, -z'
'-x, -y, z'
'-y, x, -z'
'-x, z, -y'
'x, -y, -z'
'-x, -z, y'
'-z, -y, x'
'-x, y, -z'
'z, -y, -x'
'z, x, y'
'y, z, x'
'-y, -z, x'
'z, -x, -y'
'-y, z, -x'
'-z, -x, y'
'-z, x, -y'
'y, -z, -x'
'-y, -x, z'
'y, x, z'
'x, -z, -y'
'x, z, y'
'-z, y, -x'
'z, y, x'
'x+1/2, y+1/2, z+1/2'
'y+1/2, -x+1/2, -z+1/2'
'-x+1/2, -y+1/2, z+1/2'
'-y+1/2, x+1/2, -z+1/2'
'-x+1/2, z+1/2, -y+1/2'
'x+1/2, -y+1/2, -z+1/2'
'-x+1/2, -z+1/2, y+1/2'
'-z+1/2, -y+1/2, x+1/2'
'-x+1/2, y+1/2, -z+1/2'
'z+1/2, -y+1/2, -x+1/2'
'z+1/2, x+1/2, y+1/2'
'y+1/2, z+1/2, x+1/2'
'-y+1/2, -z+1/2, x+1/2'
'z+1/2, -x+1/2, -y+1/2'
'-y+1/2, z+1/2, -x+1/2'
'-z+1/2, -x+1/2, y+1/2'
'-z+1/2, x+1/2, -y+1/2'
'y+1/2, -z+1/2, -x+1/2'
'-y+1/2, -x+1/2, z+1/2'
'y+1/2, x+1/2, z+1/2'
'x+1/2, -z+1/2, -y+1/2'
'x+1/2, z+1/2, y+1/2'
'-z+1/2, y+1/2, -x+1/2'
'z+1/2, y+1/2, x+1/2'

loop_
_atom_site_label
_atom_site_type_symbol
_atom_site_fract_x
_atom_site_fract_y
_atom_site_fract_z
_atom_site_U_iso_or_equiv
_atom_site_adp_type
_atom_site_occupancy
_atom_site_site_symmetry_order
_atom_site_calc_flag
_atom_site_refinement_flags_posn
_atom_site_refinement_flags_adp
_atom_site_refinement_flags_occupancy
_atom_site_disorder_assembly
_atom_site_disorder_group
In1 In 0.15768(5) 0.15768(5) 0.53507(8) 0.148(2) Uani 1 2 d DS T P . .
In2 In 0.15802(5) 0.15802(5) 0.47288(8) 0.1488(19) Uani 1 2 d DS T P . .
In3 In 0.12109(4) 0.12109(4) 0.50341(9) 0.1446(19) Uani 1 2 d DS T P . .
O1U3 O 0.1462(4) 0.1462(4) 0.5045(6) 0.143(11) Uani 1 2 d S T P . .
O1A O 0.1936(3) 0.1554(4) 0.5249(4) 0.128(8) Uani 1 1 d D U . . .
O2A O 0.1944(3) 0.1582(4) 0.4845(4) 0.133(8) Uani 1 1 d D U . . .
O3A O 0.3373(5) 0.0530(5) 0.3778(4) 0.168(10) Uani 1 1 d D U . . .
O4A O 0.3603(4) 0.0261(5) 0.4004(5) 0.189(11) Uani 1 1 d D U . . .
O5A O 0.3664(5) 0.0253(5) 0.6055(5) 0.213(12) Uani 1 1 d D U . . .
O6A O 0.3368(5) 0.0404(5) 0.6242(4) 0.183(10) Uani 1 1 d D U . . .
C1A C 0.2903(4) 0.1052(4) 0.5022(5) 0.172(11) Uani 1 1 d D U . . .
N2A N 0.2987(4) 0.0987(4) 0.4818(4) 0.185(11) Uani 1 1 d D U . . .
C2A C 0.3160(4) 0.0834(4) 0.4813(4) 0.161(11) Uani 1 1 d D U . . .
N4A N 0.3252(4) 0.0758(5) 0.5011(4) 0.158(10) Uani 1 1 d D U . . .
C3A C 0.3159(4) 0.0815(4) 0.5216(4) 0.179(11) Uani 1 1 d D U . . .
N6A N 0.2993(5) 0.0976(5) 0.5221(5) 0.186(11) Uani 1 1 d D U . . .
C4A C 0.2686(3) 0.1197(3) 0.5029(4) 0.167(11) Uani 1 1 d DG U . . .
C5A C 0.2570(4) 0.1224(4) 0.5240(3) 0.160(12) Uani 1 1 d DG U . A 1
H5A H 0.263610 0.116396 0.537950 0.192 Uiso 1 1 calc R U . A 1
C6A C 0.2356(4) 0.1338(4) 0.5247(3) 0.151(12) Uani 1 1 d DG U . A 1
H6A H 0.227662 0.135643 0.539094 0.181 Uiso 1 1 calc R U . A 1
C7A C 0.2259(3) 0.1426(3) 0.5043(4) 0.141(10) Uani 1 1 d DG U . A .
C8A C 0.2376(4) 0.1399(4) 0.4832(3) 0.148(12) Uani 1 1 d DG U . A 1
H8A H 0.230932 0.145904 0.469266 0.178 Uiso 1 1 calc R U . A 1
C9A C 0.2589(4) 0.1285(4) 0.4825(3) 0.163(12) Uani 1 1 d DG U . A 1
H9A H 0.266880 0.126657 0.468121 0.196 Uiso 1 1 calc R U . A 1
C10A C 0.2019(4) 0.1536(3) 0.5047(4) 0.112(10) Uani 1 1 d D U . . .
C11A C 0.3244(4) 0.0742(4) 0.4587(3) 0.153(11) Uani 1 1 d DG U . . .
C12A C 0.3162(4) 0.0829(4) 0.4376(4) 0.146(11) Uani 1 1 d DG U . B 2
H12A H 0.305678 0.095629 0.437403 0.176 Uiso 1 1 calc R U . B 2
C13A C 0.3235(4) 0.0729(4) 0.4167(3) 0.142(11) Uani 1 1 d DG U . B 2
H13A H 0.317911 0.078784 0.402323 0.170 Uiso 1 1 calc R U . B 2
C14A C 0.3389(4) 0.0542(4) 0.4170(3) 0.149(11) Uani 1 1 d DG U . B .
C15A C 0.3471(4) 0.0455(4) 0.4381(4) 0.156(12) Uani 1 1 d DG U . B 2
H15A H 0.357606 0.032711 0.438288 0.187 Uiso 1 1 calc R U . B 2
C16A C 0.3398(4) 0.0555(4) 0.4589(3) 0.160(12) Uani 1 1 d DG U . B 2
H16A H 0.345373 0.049555 0.473368 0.192 Uiso 1 1 calc R U . B 2
C17A C 0.3466(4) 0.0426(4) 0.3947(4) 0.149(12) Uani 1 1 d D U . . .
C18A C 0.3238(4) 0.0699(4) 0.5434(4) 0.178(12) Uani 1 1 d DG U . . .
C19A C 0.3412(4) 0.0531(5) 0.5424(4) 0.196(13) Uani 1 1 d DG U . . .
H19A H 0.347542 0.048672 0.527716 0.235 Uiso 1 1 calc R U . . .
C20A C 0.3492(4) 0.0426(4) 0.5627(4) 0.201(14) Uani 1 1 d DG U . . .
H20A H 0.361013 0.031029 0.561939 0.242 Uiso 1 1 calc R U . . .
C21A C 0.3398(4) 0.0490(4) 0.5841(4) 0.188(12) Uani 1 1 d DG U . . .
C22A C 0.3225(4) 0.0659(5) 0.5852(4) 0.192(13) Uani 1 1 d DG U . . .
H22A H 0.316096 0.070245 0.599839 0.231 Uiso 1 1 calc R U . . .
C23A C 0.3145(4) 0.0763(4) 0.5649(4) 0.191(13) Uani 1 1 d DG U . . .
H23A H 0.302624 0.087889 0.565616 0.229 Uiso 1 1 calc R U . . .
C24A C 0.3482(4) 0.0375(4) 0.6059(4) 0.201(12) Uani 1 1 d D U . . .
N1B N 0.0371(5) 0.000000 0.500000 0.141(13) Uani 1 2 d DS TU P . .
H1B H 0.021766 0.000000 0.500000 0.169 Uiso 0.4 2 calc R U P C 1
C1B C 0.0741(5) 0.01208(15) 0.5001(4) 0.166(13) Uani 1 1 d D U . . .
H1BA H 0.087378 0.021971 0.500264 0.199 Uiso 1 1 calc R U . D 1
C2B C 0.0507(5) 0.0191(2) 0.5002(4) 0.153(11) Uani 1 1 d D U . E 1
C3B C 0.0420(4) 0.0420(4) 0.5003(5) 0.167(14) Uani 1 2 d DS TU P . .
C4B C 0.0865(4) 0.0865(4) 0.5212(9) 0.197(16) Uani 1 2 d DS TU P E .
H4B H 0.092485 0.092485 0.535446 0.237 Uiso 1 2 calc R U P . .
C5B C 0.0693(4) 0.0693(4) 0.5216(7) 0.193(16) Uani 1 2 d DS TU P . .
H5B H 0.063611 0.063611 0.536060 0.232 Uiso 1 2 calc R U P E .
C6B C 0.0606(4) 0.0606(4) 0.5006(6) 0.181(14) Uani 1 2 d DS TU P E .
C7B C 0.0697(4) 0.0697(4) 0.4801(7) 0.193(16) Uani 1 2 d DS TU P . .
H7B H 0.064146 0.064146 0.465518 0.231 Uiso 1 2 calc R U P E .
C8B C 0.0869(4) 0.0869(4) 0.4805(8) 0.185(16) Uani 1 2 d DS TU P E .
H8B H 0.092970 0.092970 0.466361 0.221 Uiso 1 2 calc R U P . .
N2B N 0.0946(3) 0.0946(3) 0.5010(10) 0.171(14) Uani 1 2 d DS TU P . .
In4 In 0.000000 0.000000 0.4926(10) 0.14(2) Uani 0.1 4 d S TU P E 2
Br1 Br 0.000000 0.000000 0.451(2) 0.24(5) Uani 0.1 4 d S TU P E 2
N1C N 0.1726(3) 0.1726(3) 0.5667(5) 0.174(17) Uani 1 2 d DS TU P . .
C1C C 0.1925(3) 0.1637(3) 0.5749(4) 0.207(15) Uani 1 1 d D U . . .
H1C H 0.198428 0.149650 0.568621 0.249 Uiso 1 1 calc R U . . .
C2C C 0.2044(3) 0.1750(3) 0.5927(4) 0.224(16) Uani 1 1 d D U . . .
H2C H 0.218190 0.168377 0.599057 0.269 Uiso 1 1 calc R U . . .
C3C C 0.1960(2) 0.1960(2) 0.6011(4) 0.258(19) Uani 1 2 d DS TU P F .
C4C C 0.2095(2) 0.2095(2) 0.6188(3) 0.282(19) Uani 1 2 d DS TU P . .
C5C C 0.2338(2) 0.2083(4) 0.6174(5) 0.28(2) Uani 0.5 1 d D U P F -1
H5C H 0.241070 0.198172 0.606557 0.337 Uiso 0.5 1 calc R U P F -1
C6C C 0.2474(3) 0.2221(4) 0.6320(4) 0.30(2) Uani 0.5 1 d D U P F -1
H6C H 0.263911 0.221604 0.630938 0.357 Uiso 0.5 1 calc R U P F -1
C7C C 0.2367(2) 0.2367(2) 0.6483(3) 0.31(2) Uani 1 2 d DS TU P . .
C8C C 0.2125(2) 0.2380(6) 0.6494(6) 0.31(2) Uani 0.5 1 d D U P F -1
H8C H 0.205316 0.248149 0.660332 0.372 Uiso 0.5 1 calc R U P F -1
C9C C 0.1988(3) 0.2244(5) 0.6345(5) 0.31(2) Uani 0.5 1 d D U P F -1
H9C H 0.182295 0.225446 0.635108 0.367 Uiso 0.5 1 calc R U P F -1
C10C C 0.25184(19) 0.25184(19) 0.6632(3) 0.32(2) Uani 1 2 d DS TU P F .
C11C C 0.2534(5) 0.2756(2) 0.6588(4) 0.32(3) Uani 0.5 1 d D U P F -1
H11C H 0.244436 0.282375 0.646605 0.388 Uiso 0.5 1 calc R U P F -1
C12C C 0.2680(5) 0.2896(3) 0.6722(4) 0.32(3) Uani 0.5 1 d D U P F -1
H12C H 0.269796 0.305704 0.668640 0.385 Uiso 0.5 1 calc R U P F -1
C13C C 0.2799(2) 0.2799(2) 0.6910(3) 0.32(3) Uani 1 2 d DS TU P . .
C14C C 0.2788(6) 0.2560(3) 0.6950(5) 0.32(3) Uani 0.5 1 d D U P F -1
H14C H 0.287657 0.249230 0.707246 0.387 Uiso 0.5 1 calc R U P F -1
C15C C 0.2647(5) 0.2419(3) 0.6812(5) 0.32(2) Uani 0.5 1 d D U P F -1
H15C H 0.263779 0.225564 0.684091 0.388 Uiso 0.5 1 calc R U P F -1
N2C N 0.2940(3) 0.2940(3) 0.7060(3) 0.32(3) Uani 1 6 d DS TU P . .
N1D N 0.1693(4) 0.1693(4) 0.4391(4) 0.161(15) Uani 1 2 d DS TU P . .
C1D C 0.1878(3) 0.1591(3) 0.4295(3) 0.184(14) Uani 1 1 d D U . . .
H1D H 0.194686 0.145898 0.436801 0.221 Uiso 1 1 calc R U . . .
C2D C 0.1970(3) 0.1675(3) 0.4088(4) 0.216(15) Uani 1 1 d D U . . .
H2D H 0.210242 0.160370 0.401911 0.259 Uiso 1 1 calc R U . . .
C3D C 0.1866(3) 0.1866(3) 0.3983(3) 0.244(18) Uani 1 2 d DS TU P . .
C4D C 0.1962(3) 0.1962(3) 0.3760(3) 0.281(18) Uani 1 2 d DS TU P . .
C5D C 0.1921(5) 0.2198(3) 0.3715(4) 0.30(2) Uani 0.5 1 d D U P G -2
H5D H 0.181751 0.228459 0.381147 0.360 Uiso 0.5 1 calc R U P G -2
C6D C 0.2030(5) 0.2306(3) 0.3528(4) 0.31(2) Uani 0.5 1 d D U P G -2
H6D H 0.200582 0.246753 0.349916 0.370 Uiso 0.5 1 calc R U P G -2
C7D C 0.2177(2) 0.2177(2) 0.3383(3) 0.31(2) Uani 1 2 d DS TU P . .
C8D C 0.2220(6) 0.1944(3) 0.3430(5) 0.30(2) Uani 0.5 1 d D U P G -2
H8D H 0.232569 0.185851 0.333514 0.362 Uiso 0.5 1 calc R U P G -2
C9D C 0.2109(5) 0.1834(3) 0.3618(4) 0.30(2) Uani 0.5 1 d D U P G -2
H9D H 0.213459 0.167318 0.364709 0.355 Uiso 0.5 1 calc R U P G -2
C10D C 0.2303(2) 0.2303(2) 0.3192(3) 0.33(2) Uani 1 2 d DS TU P G .
C11D C 0.2179(3) 0.2400(6) 0.3008(4) 0.33(3) Uani 0.5 1 d D U P G -2
H11D H 0.201413 0.238587 0.300226 0.396 Uiso 0.5 1 calc R U P G -2
C12D C 0.2296(3) 0.2519(7) 0.2831(5) 0.33(3) Uani 0.5 1 d D U P G -2
H12D H 0.221072 0.258734 0.270592 0.399 Uiso 0.5 1 calc R U P G -2
C13D C 0.2537(3) 0.2537(3) 0.2838(3) 0.34(3) Uani 1 2 d DS TU P . .
C14D C 0.2661(3) 0.2438(6) 0.3022(4) 0.34(3) Uani 0.5 1 d D U P G -2
H14D H 0.282634 0.244996 0.302614 0.411 Uiso 0.5 1 calc R U P G -2
C15D C 0.2545(3) 0.2321(7) 0.3200(5) 0.33(3) Uani 0.5 1 d D U P G -2
H15D H 0.262967 0.225382 0.332522 0.402 Uiso 0.5 1 calc R U P G -2
N2D N 0.2663(4) 0.2663(4) 0.2663(4) 0.34(3) Uani 1 6 d DS TU P . .

loop_
_atom_site_aniso_label
_atom_site_aniso_U_11
_atom_site_aniso_U_22
_atom_site_aniso_U_33
_atom_site_aniso_U_23
_atom_site_aniso_U_13
_atom_site_aniso_U_12
In1 0.115(2) 0.115(2) 0.212(5) 0.006(2) 0.006(2) 0.002(3)
In2 0.120(2) 0.120(2) 0.207(5) 0.002(2) 0.002(2) 0.001(3)
In3 0.113(2) 0.113(2) 0.208(5) 0.002(2) 0.002(2) 0.001(3)
O1U3 0.147(18) 0.147(18) 0.13(3) 0.01(2) 0.01(2) 0.02(2)
O1A 0.105(18) 0.088(15) 0.19(2) 0.001(18) -0.008(16) 0.013(14)
O2A 0.091(16) 0.110(17) 0.20(2) 0.003(18) -0.018(16) 0.008(14)
O3A 0.15(2) 0.23(3) 0.13(2) -0.031(18) 0.000(17) -0.003(19)
O4A 0.15(2) 0.24(3) 0.17(2) -0.05(2) -0.005(19) 0.00(2)
O5A 0.18(2) 0.27(3) 0.19(2) -0.01(2) 0.06(2) 0.04(2)
O6A 0.18(2) 0.24(2) 0.13(2) 0.036(19) -0.007(18) 0.03(2)
C1A 0.14(2) 0.22(2) 0.15(2) 0.00(2) 0.01(2) 0.062(18)
N2A 0.15(2) 0.25(2) 0.16(2) 0.00(2) 0.01(2) 0.05(2)
C2A 0.12(2) 0.22(2) 0.14(2) 0.01(2) 0.00(2) 0.030(19)
N4A 0.115(18) 0.23(2) 0.13(2) 0.01(2) 0.008(19) 0.034(17)
C3A 0.14(2) 0.24(2) 0.16(2) 0.02(2) 0.00(2) 0.04(2)
N6A 0.15(2) 0.23(2) 0.17(2) 0.01(2) -0.01(2) 0.06(2)
C4A 0.14(2) 0.21(2) 0.16(2) 0.00(2) 0.02(2) 0.050(19)
C5A 0.13(2) 0.20(3) 0.15(2) 0.00(2) 0.00(2) 0.04(2)
C6A 0.12(2) 0.18(2) 0.15(2) -0.02(2) 0.01(2) 0.06(2)
C7A 0.11(2) 0.17(2) 0.15(2) 0.00(2) 0.01(2) 0.031(18)
C8A 0.11(2) 0.20(2) 0.13(2) 0.00(2) 0.02(2) 0.03(2)
C9A 0.14(2) 0.20(3) 0.15(2) -0.01(2) 0.03(2) 0.02(2)
C10A 0.073(18) 0.099(17) 0.16(3) 0.01(2) 0.00(2) 0.004(15)
C11A 0.13(2) 0.20(2) 0.13(2) 0.00(2) -0.01(2) 0.032(19)
C12A 0.13(2) 0.20(3) 0.11(3) 0.02(2) 0.00(2) 0.04(2)
C13A 0.11(2) 0.20(3) 0.12(2) 0.02(2) 0.02(2) 0.02(2)
C14A 0.11(2) 0.20(2) 0.14(2) 0.00(2) 0.00(2) 0.012(19)
C15A 0.13(2) 0.19(3) 0.15(3) -0.01(2) -0.01(2) 0.02(2)
C16A 0.14(2) 0.19(3) 0.15(2) -0.01(2) -0.01(2) 0.03(2)
C17A 0.08(2) 0.21(3) 0.15(2) -0.03(2) 0.00(2) 0.04(2)
C18A 0.14(2) 0.25(3) 0.14(2) 0.00(2) -0.01(2) 0.03(2)
C19A 0.16(3) 0.27(3) 0.16(3) -0.01(3) -0.02(2) 0.04(2)
C20A 0.17(3) 0.27(3) 0.17(3) 0.00(3) -0.01(2) 0.04(2)
C21A 0.15(2) 0.27(3) 0.15(2) 0.02(2) 0.01(2) 0.02(2)
C22A 0.14(3) 0.28(3) 0.16(3) 0.02(3) -0.01(2) 0.02(2)
C23A 0.14(3) 0.27(3) 0.16(3) 0.00(3) -0.01(2) 0.02(2)
C24A 0.17(3) 0.27(3) 0.17(2) 0.01(2) 0.01(2) 0.04(2)
N1B 0.09(3) 0.12(3) 0.21(3) 0.03(3) 0.000 0.000
C1B 0.14(2) 0.14(3) 0.22(3) 0.00(3) 0.00(3) 0.02(2)
C2B 0.11(2) 0.12(2) 0.23(2) 0.01(2) 0.01(2) 0.01(2)
C3B 0.131(18) 0.131(18) 0.24(3) 0.00(2) 0.00(2) -0.02(2)
C4B 0.162(19) 0.162(19) 0.27(4) -0.01(2) -0.01(2) -0.03(3)
C5B 0.158(19) 0.158(19) 0.26(4) -0.01(2) -0.01(2) -0.04(3)
C6B 0.145(16) 0.145(16) 0.25(3) 0.00(2) 0.00(2) -0.03(2)
C7B 0.162(19) 0.162(19) 0.25(3) 0.00(2) 0.00(2) -0.04(3)
C8B 0.149(19) 0.149(19) 0.26(4) 0.00(2) 0.00(2) -0.04(2)
N2B 0.136(16) 0.136(16) 0.24(4) 0.01(2) 0.01(2) -0.01(2)
In4 0.14(2) 0.14(2) 0.16(5) 0.000 0.000 0.00(4)
Br1 0.23(5) 0.23(5) 0.26(8) 0.000 0.000 -0.06(7)
N1C 0.13(2) 0.13(2) 0.27(4) -0.04(2) -0.04(2) -0.02(3)
C1C 0.18(3) 0.16(3) 0.28(4) -0.03(2) -0.03(3) -0.03(3)
C2C 0.21(3) 0.19(3) 0.28(4) -0.03(3) -0.03(2) 0.01(3)
C3C 0.24(3) 0.24(3) 0.29(4) -0.04(2) -0.04(2) 0.02(3)
C4C 0.28(3) 0.28(3) 0.29(4) -0.06(2) -0.06(2) 0.04(3)
C5C 0.28(4) 0.28(4) 0.28(4) -0.06(3) -0.06(3) 0.04(4)
C6C 0.30(4) 0.30(4) 0.30(5) -0.07(3) -0.07(3) 0.05(4)
C7C 0.31(3) 0.31(3) 0.31(4) -0.08(2) -0.08(2) 0.06(4)
C8C 0.31(4) 0.31(4) 0.31(5) -0.08(3) -0.08(3) 0.05(4)
C9C 0.30(4) 0.30(4) 0.31(5) -0.07(3) -0.07(3) 0.04(4)
C10C 0.32(3) 0.32(3) 0.31(4) -0.09(3) -0.09(3) 0.08(4)
C11C 0.33(4) 0.32(4) 0.32(4) -0.09(4) -0.10(4) 0.10(4)
C12C 0.33(4) 0.32(4) 0.32(4) -0.09(4) -0.12(4) 0.10(4)
C13C 0.32(3) 0.32(3) 0.32(4) -0.11(3) -0.11(3) 0.10(4)
C14C 0.32(4) 0.32(4) 0.32(4) -0.10(4) -0.11(4) 0.11(4)
C15C 0.32(4) 0.33(4) 0.32(4) -0.09(4) -0.10(4) 0.10(4)
N2C 0.32(3) 0.32(3) 0.32(3) -0.11(3) -0.11(3) 0.11(3)
N1D 0.15(2) 0.15(2) 0.18(4) -0.01(2) -0.01(2) 0.07(3)
C1D 0.18(3) 0.17(3) 0.20(3) 0.00(2) 0.02(2) 0.05(3)
C2D 0.22(3) 0.19(3) 0.23(4) 0.02(3) 0.03(3) 0.05(3)
C3D 0.24(2) 0.24(2) 0.25(4) 0.04(2) 0.04(2) 0.08(3)
C4D 0.28(2) 0.28(2) 0.29(4) 0.08(2) 0.08(2) 0.08(3)
C5D 0.30(3) 0.29(3) 0.30(4) 0.10(3) 0.09(3) 0.09(4)
C6D 0.31(3) 0.31(4) 0.31(4) 0.11(3) 0.10(3) 0.09(4)
C7D 0.31(3) 0.31(3) 0.31(4) 0.11(2) 0.11(2) 0.09(3)
C8D 0.30(3) 0.30(4) 0.30(4) 0.09(3) 0.11(3) 0.09(4)
C9D 0.29(3) 0.29(3) 0.30(4) 0.08(3) 0.10(3) 0.09(4)
C10D 0.33(3) 0.33(3) 0.33(4) 0.12(3) 0.12(3) 0.08(4)
C11D 0.33(4) 0.33(4) 0.33(4) 0.12(4) 0.12(4) 0.09(4)
C12D 0.33(4) 0.33(4) 0.33(4) 0.13(4) 0.12(4) 0.10(4)
C13D 0.34(3) 0.34(3) 0.34(4) 0.13(3) 0.13(3) 0.11(4)
C14D 0.33(4) 0.35(4) 0.34(4) 0.13(4) 0.13(4) 0.10(4)
C15D 0.33(4) 0.34(4) 0.33(4) 0.13(4) 0.13(4) 0.09(4)
N2D 0.34(3) 0.34(3) 0.34(3) 0.13(3) 0.13(3) 0.13(3)

loop_
_atom_type_symbol
_atom_type_description
_atom_type_scat_dispersion_real
_atom_type_scat_dispersion_imag
_atom_type_scat_source
C C 0.0181 0.0091 'International Tables Vol C Tables 4.2.6.8 and 6.1.1.4'
H H 0.0000 0.0000 'International Tables Vol C Tables 4.2.6.8 and 6.1.1.4'
Br Br -0.6763 1.2805 'International Tables Vol C Tables 4.2.6.8 and 6.1.1.4'
In In 0.0822 5.0449 'International Tables Vol C Tables 4.2.6.8 and 6.1.1.4'
N N 0.0311 0.0180 'International Tables Vol C Tables 4.2.6.8 and 6.1.1.4'
O O 0.0492 0.0322 'International Tables Vol C Tables 4.2.6.8 and 6.1.1.4'

loop_
_geom_angle_atom_site_label_1
_geom_angle_atom_site_label_2
_geom_angle_atom_site_label_3
_geom_angle
_geom_angle_site_symmetry_1
_geom_angle_site_symmetry_3
O1U3 In1 O1A 93.4(9) . .
O1U3 In1 O1A 93.3(9) . 20
O1A In1 O1A 92.5(11) . 20
O1U3 In1 N1C 174.2(13) . .
O1A In1 N1C 82.6(9) . .
O1A In1 N1C 82.6(9) 20 .
O1U3 In1 O3A 98.2(9) . 31
O1A In1 O3A 87.0(9) . 31
O1A In1 O3A 168.4(10) 20 31
N1C In1 O3A 85.8(9) . 31
O1U3 In1 O3A 98.2(9) . 40
O1A In1 O3A 168.4(10) . 40
O1A In1 O3A 87.0(9) 20 40
N1C In1 O3A 85.8(9) . 40
O3A In1 O3A 91.1(13) 31 40
O1U3 In2 O6A 93.5(10) . 38_455
O1U3 In2 O6A 93.5(10) . 29_545
O6A In2 O6A 97.3(16) 38_455 29_545
O1U3 In2 N1D 177.3(13) . .
O6A In2 N1D 84.7(9) 38_455 .
O6A In2 N1D 84.7(9) 29_545 .
O1U3 In2 O2A 92.7(9) . .
O6A In2 O2A 170.9(10) 38_455 .
O6A In2 O2A 88.9(10) 29_545 .
N1D In2 O2A 89.3(9) . .
O1U3 In2 O2A 92.7(9) . 20
O6A In2 O2A 88.9(10) 38_455 20
O6A In2 O2A 170.9(10) 29_545 20
N1D In2 O2A 89.3(9) . 20
O2A In2 O2A 84.2(12) . 20
O5A In3 O5A 69.2(18) 38_455 29_545
O5A In3 O1U3 95.0(11) 38_455 .
O5A In3 O1U3 95.0(11) 29_545 .
O5A In3 O4A 162.0(13) 38_455 31
O5A In3 O4A 93.8(11) 29_545 31
O1U3 In3 O4A 92.2(10) . 31
O5A In3 O4A 93.8(11) 38_455 40
O5A In3 O4A 162.0(13) 29_545 40
O1U3 In3 O4A 92.2(10) . 40
O4A In3 O4A 102.3(16) 31 40
O5A In3 N2B 83.4(14) 38_455 .
O5A In3 N2B 83.4(14) 29_545 .
O1U3 In3 N2B 178.1(18) . .
O4A In3 N2B 89.0(12) 31 .
O4A In3 N2B 89.0(12) 40 .
In1 O1U3 In3 119.7(16) . .
In1 O1U3 In2 124.0(16) . .
In3 O1U3 In2 116.3(17) . .
C10A O1A In1 128.3(19) . .
C10A O2A In2 127.1(19) . .
C17A O3A In1 115(2) . 29_545
C17A O4A In3 129(2) . 29_545
C24A O5A In3 138(2) . 31
C24A O6A In2 131(2) . 31
N2A C1A N6A 122(2) . .
N2A C1A C4A 119.1(16) . .
N6A C1A C4A 118.9(16) . .
C2A N2A C1A 119(2) . .
N2A C2A N4A 120(2) . .
N2A C2A C11A 120.0(16) . .
N4A C2A C11A 120.2(16) . .
C2A N4A C3A 121(2) . .
N6A C3A N4A 118(2) . .
N6A C3A C18A 120.7(17) . .
N4A C3A C18A 120.8(17) . .
C3A N6A C1A 119(2) . .
C5A C4A C9A 120.0 . .
C5A C4A C1A 119.0(11) . .
C9A C4A C1A 120.7(11) . .
C6A C5A C4A 120.0 . .
C6A C5A H5A 120.0 . .
C4A C5A H5A 120.0 . .
C7A C6A C5A 120.0 . .
C7A C6A H6A 120.0 . .
C5A C6A H6A 120.0 . .
C6A C7A C8A 120.0 . .
C6A C7A C10A 120.1(10) . .
C8A C7A C10A 119.7(11) . .
C7A C8A C9A 120.0 . .
C7A C8A H8A 120.0 . .
C9A C8A H8A 120.0 . .
C8A C9A C4A 120.0 . .
C8A C9A H9A 120.0 . .
C4A C9A H9A 120.0 . .
O1A C10A O2A 134(3) . .
O1A C10A C7A 113.1(18) . .
O2A C10A C7A 112.5(18) . .
C12A C11A C16A 120.0 . .
C12A C11A C2A 121.6(11) . .
C16A C11A C2A 118.3(11) . .
C11A C12A C13A 120.0 . .
C11A C12A H12A 120.0 . .
C13A C12A H12A 120.0 . .
C14A C13A C12A 120.0 . .
C14A C13A H13A 120.0 . .
C12A C13A H13A 120.0 . .
C13A C14A C15A 120.0 . .
C13A C14A C17A 121.1(11) . .
C15A C14A C17A 118.8(10) . .
C16A C15A C14A 120.0 . .
C16A C15A H15A 120.0 . .
C14A C15A H15A 120.0 . .
C15A C16A C11A 120.0 . .
C15A C16A H16A 120.0 . .
C11A C16A H16A 120.0 . .
O3A C17A O4A 144(3) . .
O3A C17A C14A 108.7(19) . .
O4A C17A C14A 107.1(19) . .
C19A C18A C23A 120.0 . .
C19A C18A C3A 119.4(11) . .
C23A C18A C3A 120.6(11) . .
C18A C19A C20A 120.0 . .
C18A C19A H19A 120.0 . .
C20A C19A H19A 120.0 . .
C21A C20A C19A 120.0 . .
C21A C20A H20A 120.0 . .
C19A C20A H20A 120.0 . .
C20A C21A C22A 120.0 . .
C20A C21A C24A 119.9(11) . .
C22A C21A C24A 120.1(11) . .
C21A C22A C23A 120.0 . .
C21A C22A H22A 120.0 . .
C23A C22A H22A 120.0 . .
C22A C23A C18A 120.0 . .
C22A C23A H23A 120.0 . .
C18A C23A H23A 120.0 . .
O6A C24A O5A 122(3) . .
O6A C24A C21A 118(2) . .
O5A C24A C21A 120(2) . .
C2B N1B C2B 109(2) . 6_556
C2B N1B In4 124.6(12) . 2_556
C2B N1B In4 124.8(12) 6_556 2_556
In4 N1B In4 23(3) . 2_556
C2B N1B H1B 125.5 . .
C2B N1B H1B 125.5 6_556 .
C1B C1B C2B 106.7(7) 6_556 .
C1B C1B H1BA 126.7 6_556 .
C2B C1B H1BA 126.7 . .
N1B C2B C1B 108.8(17) . .
N1B C2B C3B 124(3) . .
C1B C2B C3B 127.6(19) . .
C2B C3B C2B 132(4) 20 .
C2B C3B C6B 114.1(18) 20 .
C2B C3B C6B 114.1(18) . .
N2B C4B C5B 120(2) . .
N2B C4B H4B 119.8 . .
C5B C4B H4B 119.8 . .
C4B C5B C6B 120(2) . .
C4B C5B H5B 120.2 . .
C6B C5B H5B 120.2 . .
C7B C6B C5B 117(3) . .
C7B C6B C3B 122(2) . .
C5B C6B C3B 121(2) . .
C8B C7B C6B 121(2) . .
C8B C7B H7B 119.3 . .
C6B C7B H7B 119.3 . .
N2B C8B C7B 119(2) . .
N2B C8B H8B 120.5 . .
C7B C8B H8B 120.5 . .
C4B N2B C8B 123(3) . .
C4B N2B In3 116(3) . .
C8B N2B In3 122(3) . .
In4 In4 N1B 78.7(15) 2_556 4_556
In4 In4 N1B 78.7(15) 2_556 3
N1B In4 N1B 87.8(6) 4_556 3
N1B In4 N1B 157(3) 4_556 2_556
N1B In4 N1B 87.8(6) 3 2_556
In4 In4 N1B 78.7(15) 2_556 .
N1B In4 N1B 87.8(6) 4_556 .
N1B In4 N1B 157(3) 3 .
N1B In4 N1B 87.8(6) 2_556 .
In4 In4 Br1 180.00(3) 2_556 .
N1B In4 Br1 101.3(15) 4_556 .
N1B In4 Br1 101.3(15) 3 .
N1B In4 Br1 101.3(15) 2_556 .
N1B In4 Br1 101.3(15) . .
C1C N1C C1C 122(2) 20 .
C1C N1C In1 118.7(10) 20 .
C1C N1C In1 118.7(10) . .
N1C C1C C2C 120.3(14) . .
N1C C1C H1C 119.9 . .
C2C C1C H1C 119.9 . .
C3C C2C C1C 119.1(13) . .
C3C C2C H2C 120.4 . .
C1C C2C H2C 120.4 . .
C2C C3C C2C 119.3(17) 20 .
C2C C3C C4C 120.4(9) 20 .
C2C C3C C4C 120.4(9) . .
C9C C4C C5C 120.5(12) . .
C9C C4C C3C 122.2(8) . .
C5C C4C C3C 117.0(9) . .
C6C C5C C4C 119.8(13) . .
C6C C5C H5C 120.1 . .
C4C C5C H5C 120.1 . .
C5C C6C C7C 119.8(13) . .
C5C C6C H6C 120.1 . .
C7C C6C H6C 120.1 . .
C8C C7C C6C 120.3(12) . .
C8C C7C C10C 121.4(8) . .
C6C C7C C10C 118.2(8) . .
C7C C8C C9C 120.1(13) . .
C7C C8C H8C 119.9 . .
C9C C8C H8C 119.9 . .
C4C C9C C8C 119.5(13) . .
C4C C9C H9C 120.3 . .
C8C C9C H9C 120.3 . .
C11C C10C C15C 120.3(12) . .
C11C C10C C7C 120.3(8) . .
C15C C10C C7C 119.4(8) . .
C10C C11C C12C 120.3(13) . .
C10C C11C H11C 119.9 . .
C12C C11C H11C 119.9 . .
C13C C12C C11C 119.5(13) . .
C13C C12C H12C 120.3 . .
C11C C12C H12C 120.3 . .
C12C C13C C14C 120.0(11) . .
C12C C13C N2C 121.2(10) . .
C14C C13C N2C 118.8(10) . .
C15C C14C C13C 120.4(13) . .
C15C C14C H14C 119.8 . .
C13C C14C H14C 119.8 . .
C14C C15C C10C 119.4(13) . .
C14C C15C H15C 120.3 . .
C10C C15C H15C 120.3 . .
C13C N2C C13C 111.3(9) 18_566 17_656
C13C N2C C13C 111.3(9) 18_566 .
C13C N2C C13C 111.3(9) 17_656 .
C1D N1D C1D 122(2) . 20
C1D N1D In2 118.9(10) . .
C1D N1D In2 118.9(10) 20 .
N1D C1D C2D 120.2(14) . .
N1D C1D H1D 119.9 . .
C2D C1D H1D 119.9 . .
C3D C2D C1D 119.1(13) . .
C3D C2D H2D 120.5 . .
C1D C2D H2D 120.5 . .
C2D C3D C2D 119.5(17) 20 .
C2D C3D C4D 120.3(9) 20 .
C2D C3D C4D 120.3(9) . .
C9D C4D C5D 120.5(12) . .
C9D C4D C3D 122.1(8) . .
C5D C4D C3D 116.9(9) . .
C6D C5D C4D 119.8(13) . .
C6D C5D H5D 120.1 . .
C4D C5D H5D 120.1 . .
C5D C6D C7D 119.8(13) . .
C5D C6D H6D 120.1 . .
C7D C6D H6D 120.1 . .
C8D C7D C6D 120.2(12) . .
C8D C7D C10D 121.4(8) . .
C6D C7D C10D 118.1(8) . .
C7D C8D C9D 120.1(13) . .
C7D C8D H8D 119.9 . .
C9D C8D H8D 119.9 . .
C4D C9D C8D 119.5(13) . .
C4D C9D H9D 120.3 . .
C8D C9D H9D 120.3 . .
C11D C10D C15D 120.3(12) . .
C11D C10D C7D 120.3(8) . .
C15D C10D C7D 119.4(8) . .
C10D C11D C12D 120.3(13) . .
C10D C11D H11D 119.9 . .
C12D C11D H11D 119.9 . .
C13D C12D C11D 119.6(13) . .
C13D C12D H12D 120.2 . .
C11D C12D H12D 120.2 . .
C12D C13D C14D 120.0(11) . .
C12D C13D N2D 121.2(10) . .
C14D C13D N2D 118.8(10) . .
C15D C14D C13D 120.5(13) . .
C15D C14D H14D 119.8 . .
C13D C14D H14D 119.8 . .
C14D C15D C10D 119.3(13) . .
C14D C15D H15D 120.3 . .
C10D C15D H15D 120.3 . .
C13D N2D C13D 117.0(6) 12 11
C13D N2D C13D 117.0(6) 12 .
C13D N2D C13D 117.0(6) 11 .

loop_
_geom_bond_atom_site_label_1
_geom_bond_atom_site_label_2
_geom_bond_distance
_geom_bond_site_symmetry_2
In1 O1U3 1.99(3) .
In1 O1A 2.14(2) .
In1 O1A 2.14(2) 20
In1 N1C 2.18(2) .
In1 O3A 2.30(2) 31
In1 O3A 2.30(2) 40
In2 O1U3 2.05(3) .
In2 O6A 2.11(2) 38_455
In2 O6A 2.11(2) 29_545
In2 N1D 2.14(2) .
In2 O2A 2.192(19) .
In2 O2A 2.192(19) 20
In3 O5A 2.01(3) 38_455
In3 O5A 2.01(3) 29_545
In3 O1U3 2.04(3) .
In3 O4A 2.08(2) 31
In3 O4A 2.08(2) 40
In3 N2B 2.16(2) .
O1A C10A 1.259(15) .
O2A C10A 1.261(15) .
O3A C17A 1.259(16) .
O4A C17A 1.274(16) .
O5A C24A 1.257(16) .
O6A C24A 1.250(16) .
C1A N2A 1.322(16) .
C1A N6A 1.328(15) .
C1A C4A 1.495(16) .
N2A C2A 1.322(16) .
C2A N4A 1.329(16) .
C2A C11A 1.480(16) .
N4A C3A 1.331(16) .
C3A N6A 1.327(16) .
C3A C18A 1.488(16) .
C4A C5A 1.3900 .
C4A C9A 1.3900 .
C5A C6A 1.3900 .
C5A H5A 0.9500 .
C6A C7A 1.3900 .
C6A H6A 0.9500 .
C7A C8A 1.3900 .
C7A C10A 1.515(16) .
C8A C9A 1.3900 .
C8A H8A 0.9500 .
C9A H9A 0.9500 .
C11A C12A 1.3900 .
C11A C16A 1.3900 .
C12A C13A 1.3900 .
C12A H12A 0.9500 .
C13A C14A 1.3900 .
C13A H13A 0.9500 .
C14A C15A 1.3900 .
C14A C17A 1.505(17) .
C15A C16A 1.3900 .
C15A H15A 0.9500 .
C16A H16A 0.9500 .
C18A C19A 1.3900 .
C18A C23A 1.3900 .
C19A C20A 1.3900 .
C19A H19A 0.9500 .
C20A C21A 1.3900 .
C20A H20A 0.9500 .
C21A C22A 1.3900 .
C21A C24A 1.492(17) .
C22A C23A 1.3900 .
C22A H22A 0.9500 .
C23A H23A 0.9500 .
N1B C2B 1.344(15) .
N1B C2B 1.344(15) 6_556
N1B In4 2.17(3) .
N1B In4 2.17(3) 2_556
N1B H1B 0.8800 .
C1B C1B 1.386(17) 6_556
C1B C2B 1.401(16) .
C1B H1BA 0.9500 .
C2B C3B 1.405(14) .
C3B C6B 1.509(17) .
C4B N2B 1.330(16) .
C4B C5B 1.393(16) .
C4B H4B 0.9500 .
C5B C6B 1.399(17) .
C5B H5B 0.9500 .
C6B C7B 1.393(17) .
C7B C8B 1.390(16) .
C7B H7B 0.9500 .
C8B N2B 1.335(16) .
C8B H8B 0.9500 .
In4 In4 0.85(12) 2_556
In4 Br1 2.41(14) .
N1C C1C 1.333(10) 20
N1C C1C 1.333(10) .
C1C C2C 1.388(12) .
C1C H1C 0.9500 .
C2C C3C 1.382(10) .
C2C H2C 0.9500 .
C3C C4C 1.498(12) .
C4C C9C 1.384(11) .
C4C C5C 1.401(11) .
C5C C6C 1.388(11) .
C5C H5C 0.9500 .
C6C C7C 1.396(11) .
C6C H6C 0.9500 .
C7C C8C 1.388(10) .
C7C C10C 1.498(11) .
C8C C9C 1.400(11) .
C8C H8C 0.9500 .
C9C H9C 0.9500 .
C10C C11C 1.391(10) .
C10C C15C 1.393(11) .
C11C C12C 1.394(11) .
C11C H11C 0.9500 .
C12C C13C 1.390(11) .
C12C H12C 0.9500 .
C13C C14C 1.396(11) .
C13C N2C 1.430(11) .
C14C C15C 1.390(11) .
C14C H14C 0.9500 .
C15C H15C 0.9500 .
N1D C1D 1.333(10) .
N1D C1D 1.333(10) 20
C1D C2D 1.388(12) .
C1D H1D 0.9500 .
C2D C3D 1.383(10) .
C2D H2D 0.9500 .
C3D C4D 1.498(12) .
C4D C9D 1.384(11) .
C4D C5D 1.401(11) .
C5D C6D 1.387(11) .
C5D H5D 0.9500 .
C6D C7D 1.396(11) .
C6D H6D 0.9500 .
C7D C8D 1.388(10) .
C7D C10D 1.499(11) .
C8D C9D 1.399(11) .
C8D H8D 0.9500 .
C9D H9D 0.9500 .
C10D C11D 1.391(10) .
C10D C15D 1.393(10) .
C11D C12D 1.394(11) .
C11D H11D 0.9500 .
C12D C13D 1.390(11) .
C12D H12D 0.9500 .
C13D C14D 1.396(11) .
C13D N2D 1.430(11) .
C14D C15D 1.390(11) .
C14D H14D 0.9500 .
C15D H15D 0.9500 .

loop_
_geom_torsion_atom_site_label_1
_geom_torsion_atom_site_label_2
_geom_torsion_atom_site_label_3
_geom_torsion_atom_site_label_4
_geom_torsion
_geom_torsion_site_symmetry_1
_geom_torsion_site_symmetry_2
_geom_torsion_site_symmetry_3
_geom_torsion_site_symmetry_4
N6A C1A N2A C2A 2.9(16) . . . .
C4A C1A N2A C2A -171.2(16) . . . .
C1A N2A C2A N4A -3.0(16) . . . .
C1A N2A C2A C11A 174.4(17) . . . .
N2A C2A N4A C3A 7(2) . . . .
C11A C2A N4A C3A -171(2) . . . .
C2A N4A C3A N6A -10(3) . . . .
C2A N4A C3A C18A 170(2) . . . .
N4A C3A N6A C1A 9(3) . . . .
C18A C3A N6A C1A -171(2) . . . .
N2A C1A N6A C3A -6(3) . . . .
C4A C1A N6A C3A 168(2) . . . .
N2A C1A C4A C5A 166.3(15) . . . .
N6A C1A C4A C5A -8(2) . . . .
N2A C1A C4A C9A -7.3(19) . . . .
N6A C1A C4A C9A 178.5(19) . . . .
C9A C4A C5A C6A 0.0 . . . .
C1A C4A C5A C6A -173.7(14) . . . .
C4A C5A C6A C7A 0.0 . . . .
C5A C6A C7A C8A 0.0 . . . .
C5A C6A C7A C10A 175.7(14) . . . .
C6A C7A C8A C9A 0.0 . . . .
C10A C7A C8A C9A -175.8(14) . . . .
C7A C8A C9A C4A 0.0 . . . .
C5A C4A C9A C8A 0.0 . . . .
C1A C4A C9A C8A 173.6(14) . . . .
In1 O1A C10A O2A 21(3) . . . .
In1 O1A C10A C7A -156.0(14) . . . .
In2 O2A C10A O1A -29(3) . . . .
In2 O2A C10A C7A 148.6(15) . . . .
C6A C7A C10A O1A 6(2) . . . .
C8A C7A C10A O1A -178.5(17) . . . .
C6A C7A C10A O2A -172.3(17) . . . .
C8A C7A C10A O2A 4(2) . . . .
N2A C2A C11A C12A 6.8(19) . . . .
N4A C2A C11A C12A -175.8(18) . . . .
N2A C2A C11A C16A -169.7(14) . . . .
N4A C2A C11A C16A 8(2) . . . .
C16A C11A C12A C13A 0.0 . . . .
C2A C11A C12A C13A -176.4(15) . . . .
C11A C12A C13A C14A 0.0 . . . .
C12A C13A C14A C15A 0.0 . . . .
C12A C13A C14A C17A 178.5(15) . . . .
C13A C14A C15A C16A 0.0 . . . .
C17A C14A C15A C16A -178.6(15) . . . .
C14A C15A C16A C11A 0.0 . . . .
C12A C11A C16A C15A 0.0 . . . .
C2A C11A C16A C15A 176.5(14) . . . .
In1 O3A C17A O4A 10(3) 29_545 . . .
In1 O3A C17A C14A -171.4(14) 29_545 . . .
In3 O4A C17A O3A 2(4) 29_545 . . .
In3 O4A C17A C14A -177.2(19) 29_545 . . .
C13A C14A C17A O3A 1(2) . . . .
C15A C14A C17A O3A 179.9(17) . . . .
C13A C14A C17A O4A -179.3(17) . . . .
C15A C14A C17A O4A -0.7(19) . . . .
N6A C3A C18A C19A 179.9(18) . . . .
N4A C3A C18A C19A 0(2) . . . .
N6A C3A C18A C23A -2(2) . . . .
N4A C3A C18A C23A 178.3(19) . . . .
C23A C18A C19A C20A 0.0 . . . .
C3A C18A C19A C20A 178.3(15) . . . .
C18A C19A C20A C21A 0.0 . . . .
C19A C20A C21A C22A 0.0 . . . .
C19A C20A C21A C24A 179.2(16) . . . .
C20A C21A C22A C23A 0.0 . . . .
C24A C21A C22A C23A -179.2(16) . . . .
C21A C22A C23A C18A 0.0 . . . .
C19A C18A C23A C22A 0.0 . . . .
C3A C18A C23A C22A -178.3(15) . . . .
In2 O6A C24A O5A -2(3) 31 . . .
In2 O6A C24A C21A 178.6(19) 31 . . .
In3 O5A C24A O6A 34(4) 31 . . .
In3 O5A C24A C21A -146(3) 31 . . .
C20A C21A C24A O6A -167(2) . . . .
C22A C21A C24A O6A 12(2) . . . .
C20A C21A C24A O5A 13(2) . . . .
C22A C21A C24A O5A -168(2) . . . .
C2B N1B C2B C1B -0.1(5) 6_556 . . .
C2B N1B C2B C3B 179.7(18) 6_556 . . .
C1B C1B C2B N1B 0.2(13) 6_556 . . .
C1B C1B C2B C3B -180(2) 6_556 . . .
N1B C2B C3B C2B 0(3) . . . 20
C1B C2B C3B C2B 179.5(14) . . . 20
N1B C2B C3B C6B 180(2) . . . .
C1B C2B C3B C6B -0.6(15) . . . .
N2B C4B C5B C6B 0.000(1) . . . .
C4B C5B C6B C7B 0.000(0) . . . .
C4B C5B C6B C3B 180.000(0) . . . .
C2B C3B C6B C7B -90.1(9) 20 . . .
C2B C3B C6B C7B 90.1(9) . . . .
C2B C3B C6B C5B 89.9(9) 20 . . .
C2B C3B C6B C5B -89.9(9) . . . .
C5B C6B C7B C8B 0.000(1) . . . .
C3B C6B C7B C8B 180.000(1) . . . .
C6B C7B C8B N2B 0.000(1) . . . .
C5B C4B N2B C8B 0.000(1) . . . .
C5B C4B N2B In3 180.000(1) . . . .
C7B C8B N2B C4B 0.000(1) . . . .
C7B C8B N2B In3 180.000(0) . . . .
C1C N1C C1C C2C 0.5(15) 20 . . .
In1 N1C C1C C2C 170(2) . . . .
N1C C1C C2C C3C -2.5(19) . . . .
C1C C2C C3C C2C 5(3) . . . 20
C1C C2C C3C C4C -175(2) . . . .
C2C C3C C4C C9C 28(2) 20 . . .
C2C C3C C4C C9C -153(2) . . . .
C2C C3C C4C C5C -145.7(17) 20 . . .
C2C C3C C4C C5C 33.8(17) . . . .
C9C C4C C5C C6C 0.6(19) . . . .
C3C C4C C5C C6C 174.2(11) . . . .
C4C C5C C6C C7C 1.3(13) . . . .
C5C C6C C7C C8C -2(3) . . . .
C5C C6C C7C C10C -178.0(8) . . . .
C6C C7C C8C C9C 1(5) . . . .
C10C C7C C8C C9C 177(2) . . . .
C5C C4C C9C C8C -2(4) . . . .
C3C C4C C9C C8C -175(2) . . . .
C7C C8C C9C C4C 1(5) . . . .
C8C C7C C10C C11C -71(3) . . . .
C6C C7C C10C C11C 105(2) . . . .
C8C C7C C10C C15C 110(3) . . . .
C6C C7C C10C C15C -74(2) . . . .
C15C C10C C11C C12C 1(3) . . . .
C7C C10C C11C C12C -178.2(17) . . . .
C10C C11C C12C C13C -4(3) . . . .
C11C C12C C13C C14C 5(4) . . . .
C11C C12C C13C N2C -176.2(18) . . . .
C12C C13C C14C C15C -4(4) . . . .
N2C C13C C14C C15C 178(3) . . . .
C13C C14C C15C C10C 1(5) . . . .
C11C C10C C15C C14C 1(4) . . . .
C7C C10C C15C C14C 180(2) . . . .
C12C C13C N2C C13C 70(3) . . . 18_566
C14C C13C N2C C13C -112(2) . . . 18_566
C12C C13C N2C C13C -165.2(19) . . . 17_656
C14C C13C N2C C13C 13(3) . . . 17_656
C1D N1D C1D C2D 0.0(14) 20 . . .
In2 N1D C1D C2D -173(2) . . . .
N1D C1D C2D C3D -1(2) . . . .
C1D C2D C3D C2D 1(3) . . . 20
C1D C2D C3D C4D 180(2) . . . .
C2D C3D C4D C9D -163(2) 20 . . .
C2D C3D C4D C9D 19(2) . . . .
C2D C3D C4D C5D 24.8(19) 20 . . .
C2D C3D C4D C5D -153.6(18) . . . .
C9D C4D C5D C6D -1.0(17) . . . .
C3D C4D C5D C6D 171.4(14) . . . .
C4D C5D C6D C7D 1.6(13) . . . .
C5D C6D C7D C8D -2(3) . . . .
C5D C6D C7D C10D -176.7(10) . . . .
C6D C7D C8D C9D 3(4) . . . .
C10D C7D C8D C9D 177(2) . . . .
C5D C4D C9D C8D 1(3) . . . .
C3D C4D C9D C8D -171(3) . . . .
C7D C8D C9D C4D -2(4) . . . .
C8D C7D C10D C11D 120(3) . . . .
C6D C7D C10D C11D -66(2) . . . .
C8D C7D C10D C15D -60(3) . . . .
C6D C7D C10D C15D 114(3) . . . .
C15D C10D C11D C12D -1(3) . . . .
C7D C10D C11D C12D 179(2) . . . .
C10D C11D C12D C13D 1(4) . . . .
C11D C12D C13D C14D 0(4) . . . .
C11D C12D C13D N2D -178(2) . . . .
C12D C13D C14D C15D 0(5) . . . .
N2D C13D C14D C15D 178(3) . . . .
C13D C14D C15D C10D 0(5) . . . .
C11D C10D C15D C14D 0(4) . . . .
C7D C10D C15D C14D -180(3) . . . .
C12D C13D N2D C13D 24(3) . . . 12
C14D C13D N2D C13D -155(2) . . . 12
C12D C13D N2D C13D -123(2) . . . 11
C14D C13D N2D C13D 59(3) . . . 11

loop_
_platon_squeeze_void_nr
_platon_squeeze_void_average_x
_platon_squeeze_void_average_y
_platon_squeeze_void_average_z
_platon_squeeze_void_volume
_platon_squeeze_void_count_electrons
_platon_squeeze_void_content
1 0.373 -0.020 0.305 133568 30718 ' '
